data_4121053
loop_
_publ_author_name
'Yunzhe Jiao'
'James Morris'
'William W. Brennessel'
'William D. Jones'

_publ_contact_author_address
;
 'Department of Chemistry, University of Rochester, Rochester,  
New York 14627'
;
_publ_contact_author_email jones@chem.rochester.edu
_publ_contact_author_name 'William D. Jones'
_publ_section_title
;
 Kinetic and Thermodynamic Selectivity of Intermolecular C-H Activation at
 [Tp'Rh(PMe3)]. How Does the Ancillary Ligand Affect the Metal-Carbon Bond
 Strength?
;
_journal_name_full 'Journal of the American Chemical Society'
_journal_page_first 16198
_journal_page_last 16212
_journal_paper_doi 10.1021/ja4080985
_journal_volume 135
_journal_year 2013
_chemical_formula_moiety 'C24 H42 B Br N6 P Rh'
_chemical_formula_sum 'C24 H42 B Br N6 P Rh'
_chemical_formula_weight 639.24
_chemical_name_common jonyj17
_chemical_name_systematic
; 
 ? 
;
_space_group_IT_number 61
_symmetry_cell_setting orthorhombic
_symmetry_space_group_name_Hall '-P 2ac 2ab'
_symmetry_space_group_name_H-M 'P b c a'
_atom_sites_solution_hydrogens geom
_atom_sites_solution_primary direct
_atom_sites_solution_secondary difmap
_audit_creation_method SHELXL-97
_cell_angle_alpha 90.00
_cell_angle_beta 90.00
_cell_angle_gamma 90.00
_cell_formula_units_Z 8
_cell_length_a 13.3770(18)
_cell_length_b 13.8060(18)
_cell_length_c 30.587(4)
_cell_measurement_reflns_used 4020
_cell_measurement_temperature 173(2)
_cell_measurement_theta_max 28.56
_cell_measurement_theta_min 2.50
_cell_volume 5648.9(13)
_computing_cell_refinement 'SAINT (Bruker, 2009)'
_computing_data_collection 'APEX2 (Bruker, 2010)'
_computing_data_reduction 'SAINT (Bruker, 2009)'
_computing_molecular_graphics 'SHELXTL (Sheldrick, 2008)'
_computing_publication_material 'SHELXTL (Sheldrick, 2008)'
_computing_structure_refinement 'SHELXL-97 (Sheldrick, 2008)'
_computing_structure_solution 'SIR97 (Altomare et al., 1999)'
_diffrn_ambient_temperature 173(2)
_diffrn_measured_fraction_theta_full 0.999
_diffrn_measured_fraction_theta_max 0.999
_diffrn_measurement_device_type 'Bruker SMART APEX II CCD Platform'
_diffrn_measurement_method 'area detector, \w scans per \f'
_diffrn_radiation_monochromator graphite
_diffrn_radiation_source 'fine-focus sealed tube'
_diffrn_radiation_type MoK\a
_diffrn_radiation_wavelength 0.71073
_diffrn_reflns_av_R_equivalents 0.1280
_diffrn_reflns_av_sigmaI/netI 0.0663
_diffrn_reflns_limit_h_max 20
_diffrn_reflns_limit_h_min -20
_diffrn_reflns_limit_k_max 21
_diffrn_reflns_limit_k_min -21
_diffrn_reflns_limit_l_max 47
_diffrn_reflns_limit_l_min -47
_diffrn_reflns_number 109034
_diffrn_reflns_theta_full 33.72
_diffrn_reflns_theta_max 33.72
_diffrn_reflns_theta_min 2.02
_diffrn_standards_number 0
_exptl_absorpt_coefficient_mu 2.100
_exptl_absorpt_correction_T_max 0.8500
_exptl_absorpt_correction_T_min 0.4725
_exptl_absorpt_correction_type multi-scan
_exptl_absorpt_process_details 'SADABS (Sheldrick, 2008)'
_exptl_crystal_colour 'pale yellow'
_exptl_crystal_density_diffrn 1.503
_exptl_crystal_description needle
_exptl_crystal_F_000 2624
_exptl_crystal_size_max 0.42
_exptl_crystal_size_mid 0.14
_exptl_crystal_size_min 0.08
_refine_diff_density_max 0.729
_refine_diff_density_min -0.639
_refine_diff_density_rms 0.120
_refine_ls_extinction_method none
_refine_ls_goodness_of_fit_ref 1.006
_refine_ls_hydrogen_treatment constr
_refine_ls_matrix_type full
_refine_ls_number_parameters 319
_refine_ls_number_reflns 11256
_refine_ls_number_restraints 0
_refine_ls_restrained_S_all 1.006
_refine_ls_R_factor_all 0.0912
_refine_ls_R_factor_gt 0.0436
_refine_ls_shift/su_max 0.002
_refine_ls_shift/su_mean 0.000
_refine_ls_structure_factor_coef Fsqd
_refine_ls_weighting_details 'calc w=1/[\s^2^(Fo^2^)+(0.0351P)^2^+2.7247P] where P=(Fo^2^+2Fc^2^)/3'
_refine_ls_weighting_scheme calc
_refine_ls_wR_factor_gt 0.0813
_refine_ls_wR_factor_ref 0.0954
_reflns_number_gt 7113
_reflns_number_total 11256
_reflns_threshold_expression >2sigma(I)
_cod_data_source_file ja4080985_si_002_08.cif
_cod_data_source_block 4c
_cod_database_code 4121053

loop_
_symmetry_equiv_pos_as_xyz
'x, y, z'
'-x+1/2, -y, z+1/2'
'-x, y+1/2, -z+1/2'
'x+1/2, -y+1/2, -z'
'-x, -y, -z'
'x-1/2, y, -z-1/2'
'x, -y-1/2, z-1/2'
'-x-1/2, y-1/2, z'

loop_
_atom_site_label
_atom_site_type_symbol
_atom_site_fract_x
_atom_site_fract_y
_atom_site_fract_z
_atom_site_U_iso_or_equiv
_atom_site_adp_type
_atom_site_occupancy
_atom_site_symmetry_multiplicity
_atom_site_calc_flag
_atom_site_refinement_flags
Rh1 Rh 0.902194(13) 0.892597(14) 0.350264(6) 0.01654(5) Uani 1 1 d .
Br1 Br 0.88945(2) 0.96768(2) 0.276826(9) 0.02898(7) Uani 1 1 d .
P1 P 0.88752(5) 0.74349(5) 0.31834(2) 0.02171(14) Uani 1 1 d .
N1 N 0.73422(15) 0.91052(16) 0.36226(7) 0.0201(4) Uani 1 1 d .
N2 N 0.71245(15) 0.93520(15) 0.40474(7) 0.0190(4) Uani 1 1 d .
N3 N 0.91254(15) 1.03286(16) 0.37953(7) 0.0205(4) Uani 1 1 d .
N4 N 0.85691(16) 1.04763(16) 0.41677(7) 0.0204(4) Uani 1 1 d .
N5 N 0.91772(15) 0.83392(15) 0.41338(7) 0.0183(4) Uani 1 1 d .
N6 N 0.86465(15) 0.87953(16) 0.44618(7) 0.0186(4) Uani 1 1 d .
B1 B 0.7953(2) 0.9653(2) 0.43642(9) 0.0196(5) Uani 1 1 d .
H1 H 0.7644 0.9880 0.4644 0.024 Uiso 1 1 calc R
C1 C 0.64676(19) 0.90853(19) 0.34091(9) 0.0234(6) Uani 1 1 d .
C2 C 0.56888(19) 0.9320(2) 0.36968(9) 0.0228(5) Uani 1 1 d .
H2 H 0.4997 0.9359 0.3629 0.027 Uiso 1 1 calc R
C3 C 0.61272(18) 0.94821(19) 0.40957(9) 0.0223(5) Uani 1 1 d .
C4 C 0.95879(19) 1.1170(2) 0.37056(9) 0.0232(5) Uani 1 1 d .
C5 C 0.9320(2) 1.1852(2) 0.40200(9) 0.0257(6) Uani 1 1 d .
H5 H 0.9537 1.2506 0.4035 0.031 Uiso 1 1 calc R
C6 C 0.86798(19) 1.1396(2) 0.43053(9) 0.0227(5) Uani 1 1 d .
C7 C 0.97468(18) 0.76660(19) 0.43333(8) 0.0202(5) Uani 1 1 d .
C8 C 0.9570(2) 0.7693(2) 0.47808(9) 0.0248(6) Uani 1 1 d .
H8 H 0.9868 0.7290 0.4996 0.030 Uiso 1 1 calc R
C9 C 0.88858(19) 0.84108(19) 0.48530(8) 0.0223(5) Uani 1 1 d .
C10 C 0.6343(2) 0.8875(3) 0.29364(10) 0.0381(8) Uani 1 1 d .
H10A H 0.6964 0.9029 0.2782 0.057 Uiso 1 1 calc R
H10B H 0.5797 0.9270 0.2819 0.057 Uiso 1 1 calc R
H10C H 0.6185 0.8187 0.2897 0.057 Uiso 1 1 calc R
C11 C 0.5653(2) 0.9758(2) 0.45221(10) 0.0306(6) Uani 1 1 d .
H11A H 0.5875 0.9312 0.4751 0.046 Uiso 1 1 calc R
H11B H 0.4924 0.9723 0.4494 0.046 Uiso 1 1 calc R
H11C H 0.5849 1.0421 0.4599 0.046 Uiso 1 1 calc R
C12 C 1.0251(2) 1.1352(2) 0.33205(10) 0.0336(7) Uani 1 1 d .
H12A H 1.0516 1.0734 0.3213 0.050 Uiso 1 1 calc R
H12B H 1.0805 1.1773 0.3408 0.050 Uiso 1 1 calc R
H12C H 0.9865 1.1667 0.3088 0.050 Uiso 1 1 calc R
C13 C 0.8137(2) 1.1799(2) 0.46931(10) 0.0336(7) Uani 1 1 d .
H13A H 0.8368 1.1472 0.4959 0.050 Uiso 1 1 calc R
H13B H 0.7417 1.1693 0.4658 0.050 Uiso 1 1 calc R
H13C H 0.8271 1.2495 0.4716 0.050 Uiso 1 1 calc R
C14 C 1.0458(2) 0.6995(2) 0.41135(9) 0.0265(6) Uani 1 1 d .
H14A H 1.0821 0.7344 0.3884 0.040 Uiso 1 1 calc R
H14B H 1.0087 0.6456 0.3983 0.040 Uiso 1 1 calc R
H14C H 1.0934 0.6742 0.4329 0.040 Uiso 1 1 calc R
C15 C 0.8455(2) 0.8757(2) 0.52766(9) 0.0353(7) Uani 1 1 d .
H15A H 0.7725 0.8699 0.5267 0.053 Uiso 1 1 calc R
H15B H 0.8640 0.9435 0.5323 0.053 Uiso 1 1 calc R
H15C H 0.8717 0.8361 0.5517 0.053 Uiso 1 1 calc R
C16 C 1.05129(18) 0.88984(19) 0.34277(8) 0.0200(5) Uani 1 1 d .
H16A H 1.0765 0.8661 0.3158 0.024 Uiso 1 1 calc R
C17 C 1.11781(19) 0.9186(2) 0.37254(9) 0.0234(5) Uani 1 1 d .
H17A H 1.0914 0.9415 0.3995 0.028 Uiso 1 1 calc R
C18 C 1.2317(2) 0.9190(2) 0.36828(9) 0.0260(6) Uani 1 1 d .
C19 C 1.2753(2) 0.8785(3) 0.41049(11) 0.0485(10) Uani 1 1 d .
H19A H 1.2528 0.8115 0.4145 0.073 Uiso 1 1 calc R
H19B H 1.2528 0.9179 0.4353 0.073 Uiso 1 1 calc R
H19C H 1.3485 0.8800 0.4089 0.073 Uiso 1 1 calc R
C20 C 1.2685(2) 1.0237(3) 0.36242(13) 0.0454(9) Uani 1 1 d .
H20A H 1.3418 1.0246 0.3622 0.068 Uiso 1 1 calc R
H20B H 1.2439 1.0636 0.3866 0.068 Uiso 1 1 calc R
H20C H 1.2433 1.0495 0.3347 0.068 Uiso 1 1 calc R
C21 C 1.2669(2) 0.8593(3) 0.32988(11) 0.0407(8) Uani 1 1 d .
H21A H 1.2437 0.7924 0.3332 0.061 Uiso 1 1 calc R
H21B H 1.3401 0.8602 0.3287 0.061 Uiso 1 1 calc R
H21C H 1.2398 0.8865 0.3028 0.061 Uiso 1 1 calc R
C22 C 1.0015(2) 0.6803(2) 0.30251(10) 0.0343(7) Uani 1 1 d .
H22A H 0.9850 0.6143 0.2932 0.051 Uiso 1 1 calc R
H22B H 1.0473 0.6777 0.3275 0.051 Uiso 1 1 calc R
H22C H 1.0336 0.7150 0.2783 0.051 Uiso 1 1 calc R
C23 C 0.8222(3) 0.7309(3) 0.26657(11) 0.0445(9) Uani 1 1 d .
H23A H 0.8276 0.6638 0.2563 0.067 Uiso 1 1 calc R
H23B H 0.8522 0.7744 0.2449 0.067 Uiso 1 1 calc R
H23C H 0.7516 0.7476 0.2705 0.067 Uiso 1 1 calc R
C24 C 0.8161(2) 0.6624(2) 0.35241(10) 0.0323(6) Uani 1 1 d .
H24A H 0.8100 0.5994 0.3379 0.048 Uiso 1 1 calc R
H24B H 0.7494 0.6896 0.3573 0.048 Uiso 1 1 calc R
H24C H 0.8502 0.6542 0.3805 0.048 Uiso 1 1 calc R

loop_
_atom_site_aniso_label
_atom_site_aniso_U_11
_atom_site_aniso_U_22
_atom_site_aniso_U_33
_atom_site_aniso_U_23
_atom_site_aniso_U_13
_atom_site_aniso_U_12
Rh1 0.01593(8) 0.01572(9) 0.01795(8) 0.00126(8) 0.00198(7) 0.00088(7)
Br1 0.03148(14) 0.03234(16) 0.02313(13) 0.00881(12) -0.00108(11) -0.00317(12)
P1 0.0239(3) 0.0190(3) 0.0222(3) -0.0016(3) 0.0009(3) 0.0024(3)
N1 0.0162(9) 0.0204(12) 0.0236(10) -0.0011(8) -0.0006(8) 0.0027(8)
N2 0.0165(9) 0.0178(10) 0.0227(10) 0.0013(9) 0.0021(8) 0.0023(8)
N3 0.0206(10) 0.0182(11) 0.0226(10) 0.0020(9) 0.0016(8) -0.0021(9)
N4 0.0182(9) 0.0180(11) 0.0250(11) -0.0027(9) 0.0017(8) 0.0007(8)
N5 0.0183(10) 0.0179(10) 0.0186(10) -0.0008(8) 0.0004(7) 0.0003(8)
N6 0.0193(9) 0.0173(11) 0.0192(10) -0.0001(8) 0.0004(8) -0.0005(8)
B1 0.0188(12) 0.0193(14) 0.0207(13) -0.0008(11) 0.0009(10) 0.0021(11)
C1 0.0189(11) 0.0203(14) 0.0312(14) -0.0004(11) -0.0005(10) 0.0000(10)
C2 0.0147(11) 0.0188(13) 0.0350(15) 0.0017(11) -0.0001(10) 0.0007(10)
C3 0.0193(12) 0.0168(12) 0.0308(13) 0.0019(10) 0.0049(10) -0.0002(10)
C4 0.0205(11) 0.0205(13) 0.0287(13) 0.0046(11) -0.0022(10) -0.0020(10)
C5 0.0242(12) 0.0152(13) 0.0377(15) 0.0011(12) -0.0044(11) -0.0023(10)
C6 0.0194(11) 0.0179(13) 0.0310(14) -0.0039(11) -0.0034(10) 0.0015(10)
C7 0.0186(11) 0.0182(12) 0.0238(12) 0.0024(10) -0.0011(9) 0.0015(10)
C8 0.0267(13) 0.0227(14) 0.0249(13) 0.0057(11) -0.0054(11) -0.0003(11)
C9 0.0233(12) 0.0222(13) 0.0213(12) 0.0017(10) -0.0011(10) -0.0010(10)
C10 0.0268(14) 0.054(2) 0.0331(16) -0.0088(16) -0.0062(12) 0.0018(15)
C11 0.0217(12) 0.0348(17) 0.0352(16) 0.0029(13) 0.0090(12) 0.0021(12)
C12 0.0334(15) 0.0269(15) 0.0405(17) 0.0071(13) 0.0078(14) -0.0045(13)
C13 0.0281(14) 0.0267(16) 0.0459(18) -0.0126(14) 0.0027(13) -0.0005(12)
C14 0.0267(13) 0.0239(14) 0.0288(14) 0.0039(12) -0.0006(11) 0.0070(11)
C15 0.0444(17) 0.0418(19) 0.0198(13) -0.0003(13) -0.0012(12) 0.0088(15)
C16 0.0191(11) 0.0192(12) 0.0217(12) 0.0025(10) 0.0037(9) 0.0002(10)
C17 0.0188(12) 0.0271(14) 0.0242(13) -0.0012(11) 0.0024(10) -0.0001(10)
C18 0.0193(12) 0.0305(16) 0.0283(14) -0.0030(12) 0.0014(10) -0.0028(11)
C19 0.0214(14) 0.080(3) 0.0437(19) 0.0132(19) -0.0045(13) -0.0007(17)
C20 0.0253(15) 0.038(2) 0.073(3) -0.0012(18) 0.0080(16) -0.0058(14)
C21 0.0216(14) 0.058(2) 0.0428(18) -0.0149(17) 0.0059(13) 0.0023(14)
C22 0.0336(15) 0.0339(17) 0.0353(16) -0.0067(14) 0.0075(13) 0.0070(13)
C23 0.059(2) 0.0369(19) 0.0377(17) -0.0131(15) -0.0169(16) 0.0107(17)
C24 0.0330(14) 0.0212(14) 0.0425(17) 0.0006(13) 0.0053(14) -0.0044(12)

loop_
_atom_type_symbol
_atom_type_description
_atom_type_scat_dispersion_real
_atom_type_scat_dispersion_imag
_atom_type_scat_source
C C 0.0033 0.0016 'International Tables Vol C Tables 4.2.6.8 and 6.1.1.4'
H H 0.0000 0.0000 'International Tables Vol C Tables 4.2.6.8 and 6.1.1.4'
B B 0.0013 0.0007 'International Tables Vol C Tables 4.2.6.8 and 6.1.1.4'
N N 0.0061 0.0033 'International Tables Vol C Tables 4.2.6.8 and 6.1.1.4'
P P 0.1023 0.0942 'International Tables Vol C Tables 4.2.6.8 and 6.1.1.4'
Br Br -0.2901 2.4595 'International Tables Vol C Tables 4.2.6.8 and 6.1.1.4'
Rh Rh -1.1178 0.9187 'International Tables Vol C Tables 4.2.6.8 and 6.1.1.4'

loop_
_geom_angle_atom_site_label_1
_geom_angle_atom_site_label_2
_geom_angle_atom_site_label_3
_geom_angle
C16 Rh1 N5 89.96(9)
C16 Rh1 N3 90.03(9)
N5 Rh1 N3 87.60(8)
C16 Rh1 P1 91.12(8)
N5 Rh1 P1 93.08(6)
N3 Rh1 P1 178.67(6)
C16 Rh1 N1 174.20(10)
N5 Rh1 N1 89.51(8)
N3 Rh1 N1 84.18(8)
P1 Rh1 N1 94.67(6)
C16 Rh1 Br1 88.44(7)
N5 Rh1 Br1 177.36(6)
N3 Rh1 Br1 90.29(6)
P1 Rh1 Br1 89.06(2)
N1 Rh1 Br1 91.86(5)
C24 P1 C23 100.90(17)
C24 P1 C22 107.45(15)
C23 P1 C22 97.19(15)
C24 P1 Rh1 110.95(10)
C23 P1 Rh1 119.99(11)
C22 P1 Rh1 118.18(11)
C1 N1 N2 106.3(2)
C1 N1 Rh1 140.92(18)
N2 N1 Rh1 112.72(15)
C3 N2 N1 110.2(2)
C3 N2 B1 127.5(2)
N1 N2 B1 120.8(2)
C4 N3 N4 106.9(2)
C4 N3 Rh1 136.63(18)
N4 N3 Rh1 116.48(15)
C6 N4 N3 109.8(2)
C6 N4 B1 129.7(2)
N3 N4 B1 120.5(2)
C7 N5 N6 106.03(19)
C7 N5 Rh1 137.45(17)
N6 N5 Rh1 116.13(15)
C9 N6 N5 110.1(2)
C9 N6 B1 128.4(2)
N5 N6 B1 121.4(2)
N4 B1 N2 110.1(2)
N4 B1 N6 109.0(2)
N2 B1 N6 110.6(2)
N4 B1 H1 109.0
N2 B1 H1 109.0
N6 B1 H1 109.0
N1 C1 C2 109.8(2)
N1 C1 C10 125.2(2)
C2 C1 C10 125.0(3)
C3 C2 C1 106.2(2)
C3 C2 H2 126.9
C1 C2 H2 126.9
N2 C3 C2 107.6(2)
N2 C3 C11 123.1(2)
C2 C3 C11 129.3(2)
N3 C4 C5 108.9(2)
N3 C4 C12 125.3(3)
C5 C4 C12 125.7(3)
C6 C5 C4 106.8(2)
C6 C5 H5 126.6
C4 C5 H5 126.6
N4 C6 C5 107.6(2)
N4 C6 C13 123.0(3)
C5 C6 C13 129.4(3)
N5 C7 C8 109.3(2)
N5 C7 C14 125.9(2)
C8 C7 C14 124.8(2)
C9 C8 C7 107.0(2)
C9 C8 H8 126.5
C7 C8 H8 126.5
N6 C9 C8 107.5(2)
N6 C9 C15 123.5(2)
C8 C9 C15 129.0(3)
C1 C10 H10A 109.5
C1 C10 H10B 109.5
H10A C10 H10B 109.5
C1 C10 H10C 109.5
H10A C10 H10C 109.5
H10B C10 H10C 109.5
C3 C11 H11A 109.5
C3 C11 H11B 109.5
H11A C11 H11B 109.5
C3 C11 H11C 109.5
H11A C11 H11C 109.5
H11B C11 H11C 109.5
C4 C12 H12A 109.5
C4 C12 H12B 109.5
H12A C12 H12B 109.5
C4 C12 H12C 109.5
H12A C12 H12C 109.5
H12B C12 H12C 109.5
C6 C13 H13A 109.5
C6 C13 H13B 109.5
H13A C13 H13B 109.5
C6 C13 H13C 109.5
H13A C13 H13C 109.5
H13B C13 H13C 109.5
C7 C14 H14A 109.5
C7 C14 H14B 109.5
H14A C14 H14B 109.5
C7 C14 H14C 109.5
H14A C14 H14C 109.5
H14B C14 H14C 109.5
C9 C15 H15A 109.5
C9 C15 H15B 109.5
H15A C15 H15B 109.5
C9 C15 H15C 109.5
H15A C15 H15C 109.5
H15B C15 H15C 109.5
C17 C16 Rh1 125.4(2)
C17 C16 H16A 117.3
Rh1 C16 H16A 117.3
C16 C17 C18 127.4(2)
C16 C17 H17A 116.3
C18 C17 H17A 116.3
C21 C18 C19 109.8(3)
C21 C18 C17 112.0(2)
C19 C18 C17 108.0(2)
C21 C18 C20 108.8(3)
C19 C18 C20 108.7(3)
C17 C18 C20 109.4(2)
C18 C19 H19A 109.5
C18 C19 H19B 109.5
H19A C19 H19B 109.5
C18 C19 H19C 109.5
H19A C19 H19C 109.5
H19B C19 H19C 109.5
C18 C20 H20A 109.5
C18 C20 H20B 109.5
H20A C20 H20B 109.5
C18 C20 H20C 109.5
H20A C20 H20C 109.5
H20B C20 H20C 109.5
C18 C21 H21A 109.5
C18 C21 H21B 109.5
H21A C21 H21B 109.5
C18 C21 H21C 109.5
H21A C21 H21C 109.5
H21B C21 H21C 109.5
P1 C22 H22A 109.5
P1 C22 H22B 109.5
H22A C22 H22B 109.5
P1 C22 H22C 109.5
H22A C22 H22C 109.5
H22B C22 H22C 109.5
P1 C23 H23A 109.5
P1 C23 H23B 109.5
H23A C23 H23B 109.5
P1 C23 H23C 109.5
H23A C23 H23C 109.5
H23B C23 H23C 109.5
P1 C24 H24A 109.5
P1 C24 H24B 109.5
H24A C24 H24B 109.5
P1 C24 H24C 109.5
H24A C24 H24C 109.5
H24B C24 H24C 109.5

loop_
_geom_bond_atom_site_label_1
_geom_bond_atom_site_label_2
_geom_bond_distance
Rh1 C16 2.008(2)
Rh1 N5 2.104(2)
Rh1 N3 2.138(2)
Rh1 P1 2.2868(8)
Rh1 N1 2.290(2)
Rh1 Br1 2.4798(4)
P1 C24 1.803(3)
P1 C23 1.817(3)
P1 C22 1.822(3)
N1 C1 1.340(3)
N1 N2 1.374(3)
N2 C3 1.354(3)
N2 B1 1.530(4)
N3 C4 1.345(3)
N3 N4 1.376(3)
N4 C6 1.346(3)
N4 B1 1.527(4)
N5 C7 1.348(3)
N5 N6 1.381(3)
N6 C9 1.348(3)
N6 B1 1.533(4)
B1 H1 1.0000
C1 C2 1.402(4)
C1 C10 1.484(4)
C2 C3 1.372(4)
C2 H2 0.9500
C3 C11 1.500(4)
C4 C5 1.392(4)
C4 C12 1.495(4)
C5 C6 1.375(4)
C5 H5 0.9500
C6 C13 1.498(4)
C7 C8 1.389(4)
C7 C14 1.489(4)
C8 C9 1.366(4)
C8 H8 0.9500
C9 C15 1.496(4)
C10 H10A 0.9800
C10 H10B 0.9800
C10 H10C 0.9800
C11 H11A 0.9800
C11 H11B 0.9800
C11 H11C 0.9800
C12 H12A 0.9800
C12 H12B 0.9800
C12 H12C 0.9800
C13 H13A 0.9800
C13 H13B 0.9800
C13 H13C 0.9800
C14 H14A 0.9800
C14 H14B 0.9800
C14 H14C 0.9800
C15 H15A 0.9800
C15 H15B 0.9800
C15 H15C 0.9800
C16 C17 1.334(4)
C16 H16A 0.9500
C17 C18 1.529(4)
C17 H17A 0.9500
C18 C21 1.510(4)
C18 C19 1.523(4)
C18 C20 1.537(4)
C19 H19A 0.9800
C19 H19B 0.9800
C19 H19C 0.9800
C20 H20A 0.9800
C20 H20B 0.9800
C20 H20C 0.9800
C21 H21A 0.9800
C21 H21B 0.9800
C21 H21C 0.9800
C22 H22A 0.9800
C22 H22B 0.9800
C22 H22C 0.9800
C23 H23A 0.9800
C23 H23B 0.9800
C23 H23C 0.9800
C24 H24A 0.9800
C24 H24B 0.9800
C24 H24C 0.9800

loop_
_geom_torsion_atom_site_label_1
_geom_torsion_atom_site_label_2
_geom_torsion_atom_site_label_3
_geom_torsion_atom_site_label_4
_geom_torsion
C16 Rh1 P1 C24 127.88(13)
N5 Rh1 P1 C24 37.86(12)
N3 Rh1 P1 C24 -83(3)
N1 Rh1 P1 C24 -51.90(13)
Br1 Rh1 P1 C24 -143.69(11)
C16 Rh1 P1 C23 -115.06(17)
N5 Rh1 P1 C23 154.91(16)
N3 Rh1 P1 C23 34(3)
N1 Rh1 P1 C23 65.15(16)
Br1 Rh1 P1 C23 -26.64(15)
C16 Rh1 P1 C22 3.17(14)
N5 Rh1 P1 C22 -86.85(13)
N3 Rh1 P1 C22 153(3)
N1 Rh1 P1 C22 -176.61(13)
Br1 Rh1 P1 C22 91.60(12)
C16 Rh1 N1 C1 127.6(8)
N5 Rh1 N1 C1 -147.6(3)
N3 Rh1 N1 C1 124.8(3)
P1 Rh1 N1 C1 -54.5(3)
Br1 Rh1 N1 C1 34.7(3)
C16 Rh1 N1 N2 -49.0(9)
N5 Rh1 N1 N2 35.83(17)
N3 Rh1 N1 N2 -51.80(17)
P1 Rh1 N1 N2 128.88(16)
Br1 Rh1 N1 N2 -141.91(16)
C1 N1 N2 C3 0.0(3)
Rh1 N1 N2 C3 177.82(16)
C1 N1 N2 B1 -167.0(2)
Rh1 N1 N2 B1 10.8(3)
C16 Rh1 N3 C4 47.4(3)
N5 Rh1 N3 C4 137.4(3)
P1 Rh1 N3 C4 -102(3)
N1 Rh1 N3 C4 -132.8(3)
Br1 Rh1 N3 C4 -41.0(3)
C16 Rh1 N3 N4 -135.13(18)
N5 Rh1 N3 N4 -45.17(17)
P1 Rh1 N3 N4 75(3)
N1 Rh1 N3 N4 44.58(17)
Br1 Rh1 N3 N4 136.43(16)
C4 N3 N4 C6 0.3(3)
Rh1 N3 N4 C6 -177.80(17)
C4 N3 N4 B1 -179.3(2)
Rh1 N3 N4 B1 2.5(3)
C16 Rh1 N5 C7 -39.4(3)
N3 Rh1 N5 C7 -129.5(3)
P1 Rh1 N5 C7 51.7(3)
N1 Rh1 N5 C7 146.4(3)
Br1 Rh1 N5 C7 -92.3(13)
C16 Rh1 N5 N6 132.15(17)
N3 Rh1 N5 N6 42.11(16)
P1 Rh1 N5 N6 -136.74(16)
N1 Rh1 N5 N6 -42.08(17)
Br1 Rh1 N5 N6 79.2(13)
C7 N5 N6 C9 0.0(3)
Rh1 N5 N6 C9 -174.04(16)
C7 N5 N6 B1 176.5(2)
Rh1 N5 N6 B1 2.4(3)
C6 N4 B1 N2 115.8(3)
N3 N4 B1 N2 -64.6(3)
C6 N4 B1 N6 -122.7(3)
N3 N4 B1 N6 56.9(3)
C3 N2 B1 N4 -110.9(3)
N1 N2 B1 N4 53.7(3)
C3 N2 B1 N6 128.5(3)
N1 N2 B1 N6 -66.9(3)
C9 N6 B1 N4 114.9(3)
N5 N6 B1 N4 -60.8(3)
C9 N6 B1 N2 -123.9(3)
N5 N6 B1 N2 60.4(3)
N2 N1 C1 C2 0.0(3)
Rh1 N1 C1 C2 -176.7(2)
N2 N1 C1 C10 178.4(3)
Rh1 N1 C1 C10 1.6(5)
N1 C1 C2 C3 -0.1(3)
C10 C1 C2 C3 -178.5(3)
N1 N2 C3 C2 -0.1(3)
B1 N2 C3 C2 165.8(2)
N1 N2 C3 C11 -179.9(2)
B1 N2 C3 C11 -13.9(4)
C1 C2 C3 N2 0.1(3)
C1 C2 C3 C11 179.9(3)
N4 N3 C4 C5 -0.3(3)
Rh1 N3 C4 C5 177.28(19)
N4 N3 C4 C12 -178.2(3)
Rh1 N3 C4 C12 -0.6(4)
N3 C4 C5 C6 0.2(3)
C12 C4 C5 C6 178.0(3)
N3 N4 C6 C5 -0.2(3)
B1 N4 C6 C5 179.4(2)
N3 N4 C6 C13 177.4(2)
B1 N4 C6 C13 -3.0(4)
C4 C5 C6 N4 0.1(3)
C4 C5 C6 C13 -177.4(3)
N6 N5 C7 C8 0.5(3)
Rh1 N5 C7 C8 172.61(19)
N6 N5 C7 C14 -179.4(2)
Rh1 N5 C7 C14 -7.3(4)
N5 C7 C8 C9 -0.8(3)
C14 C7 C8 C9 179.1(3)
N5 N6 C9 C8 -0.5(3)
B1 N6 C9 C8 -176.7(2)
N5 N6 C9 C15 178.8(3)
B1 N6 C9 C15 2.7(4)
C7 C8 C9 N6 0.8(3)
C7 C8 C9 C15 -178.5(3)
N5 Rh1 C16 C17 -44.9(2)
N3 Rh1 C16 C17 42.7(2)
P1 Rh1 C16 C17 -138.0(2)
N1 Rh1 C16 C17 39.8(10)
Br1 Rh1 C16 C17 133.0(2)
Rh1 C16 C17 C18 -179.3(2)
C16 C17 C18 C21 -14.3(4)
C16 C17 C18 C19 -135.4(3)
C16 C17 C18 C20 106.5(4)
